data_9009534
loop_
_publ_author_name
'Shashkin, D. N.'
'Simonov, M. A.'
'Belov, N. V.'

_publ_section_title
;
 Crystal structure of calciborite CaB2O4=Ca2[BO3BO]2
;
_journal_name_full 'Doklady Akademii Nauk SSSR'
_journal_page_first 345
_journal_page_last 348
_journal_volume 195
_journal_year 1970
_chemical_formula_sum 'B2 Ca O4'
_chemical_name_mineral Calciborite
_space_group_IT_number 56
_symmetry_space_group_name_Hall '-P 2ab 2ac'
_symmetry_space_group_name_H-M 'P c c n'
_cell_angle_alpha 90
_cell_angle_beta 90
_cell_angle_gamma 90
_cell_length_a 8.38
_cell_length_b 13.82
_cell_length_c 5.006
_cell_formula_units_Z 8
_cell_volume 579.753
_database_code_amcsd 0012450
_exptl_crystal_density_diffrn 2.880
_cod_original_formula_sum 'Ca B2 O4'
_cod_database_code 9009534

loop_
_space_group_symop_operation_xyz
x,y,z
x,1/2-y,1/2+z
-x,1/2+y,1/2-z
1/2-x,y,1/2+z
1/2+x,-y,1/2-z
1/2+x,1/2+y,-z
1/2-x,1/2-y,z
-x,-y,-z

loop_
_atom_site_label
_atom_site_fract_x
_atom_site_fract_y
_atom_site_fract_z
_atom_site_U_iso_or_equiv
Ca 0.38600 0.14300 0.12300 0.00709
B1 0.53700 0.13900 0.62400 0.00709
B2 0.74200 0.05200 0.36500 0.00709
O1 0.39100 0.18500 0.63300 0.00709
O2 0.74200 -0.00900 0.11400 0.00709
O3 0.59600 0.11200 0.36500 0.00709
O4 0.88500 0.11200 0.37800 0.00709

loop_
_cod_related_entry_id
_cod_related_entry_database
_cod_related_entry_code
1 AMCSD 0012450
